data_7123649
loop_
_publ_author_name
'Shi, Jingkai'
'Liang, Fei'
'He, Yixin'
'Zhang, Xinyuan'
'Lin, Zheshuai'
'Xu, De Gang'
'Hu, Zhanggui'
'Yao, Jianquan'
'Wu, Yicheng'

_publ_section_title
;
 Rational structural design of benzothiazolium-based crystal HDB-T with
 high nonlinearity and efficient terahertz-wave generation
;
_journal_name_full 'Chemical Communications'
_journal_paper_doi 10.1039/C9CC03188J
_journal_year 2019
_chemical_formula_moiety 'C18 H18 N O S, C7 H7 O3 S'
_chemical_formula_sum 'C25 H25 N O4 S2'
_chemical_formula_weight 467.58
_space_group_crystal_system monoclinic
_space_group_IT_number 4
_space_group_name_Hall 'P 2yb'
_space_group_name_H-M_alt 'P 1 21 1'
_symmetry_space_group_name_Hall 'P 2yb'
_symmetry_space_group_name_H-M 'P 1 21 1'
_atom_sites_solution_hydrogens difmap
_audit_creation_date 2018-12-28
_audit_creation_method
;
Olex2 1.2
(compiled 2017.08.10 svn.r3458 for OlexSys, GUI svn.r5381)
;
_audit_update_record
;
2019-03-08 deposited with the CCDC.    2019-06-13 downloaded from the CCDC.
;
_cell_angle_alpha 90
_cell_angle_beta 101.1440(10)
_cell_angle_gamma 90
_cell_formula_units_Z 4
_cell_length_a 8.58630(10)
_cell_length_b 12.97400(10)
_cell_length_c 20.2400(2)
_cell_measurement_reflns_used 17780
_cell_measurement_temperature 223(2)
_cell_measurement_theta_max 78.5560
_cell_measurement_theta_min 4.0870
_cell_volume 2212.20(4)
_computing_molecular_graphics 'Olex2 (Dolomanov et al., 2009)'
_computing_publication_material 'Olex2 (Dolomanov et al., 2009)'
_computing_structure_refinement 'ShelXL (Sheldrick, 2015)'
_computing_structure_solution 'ShelXT (Sheldrick, 2015)'
_diffrn_ambient_temperature 223(2)
_diffrn_measured_fraction_theta_full 1.000
_diffrn_measured_fraction_theta_max 0.991
_diffrn_measurement_device_type 'multiwire proportional'
_diffrn_measurement_method 'phi and omega scans'
_diffrn_radiation_monochromator graphite
_diffrn_radiation_type CuK\a
_diffrn_radiation_wavelength 1.54178
_diffrn_reflns_av_R_equivalents 0.0399
_diffrn_reflns_av_unetI/netI 0.0384
_diffrn_reflns_Laue_measured_fraction_full 1.000
_diffrn_reflns_Laue_measured_fraction_max 0.991
_diffrn_reflns_limit_h_max 10
_diffrn_reflns_limit_h_min -10
_diffrn_reflns_limit_k_max 16
_diffrn_reflns_limit_k_min -16
_diffrn_reflns_limit_l_max 25
_diffrn_reflns_limit_l_min -23
_diffrn_reflns_number 30658
_diffrn_reflns_point_group_measured_fraction_full 0.986
_diffrn_reflns_point_group_measured_fraction_max 0.958
_diffrn_reflns_theta_full 67.679
_diffrn_reflns_theta_max 79.478
_diffrn_reflns_theta_min 4.070
_exptl_absorpt_coefficient_mu 2.458
_exptl_absorpt_correction_type none
_exptl_crystal_density_diffrn 1.404
_exptl_crystal_description prism
_exptl_crystal_F_000 984
_refine_diff_density_max 0.219
_refine_diff_density_min -0.235
_refine_diff_density_rms 0.047
_refine_ls_abs_structure_details
;
 Flack x determined using 3787 quotients [(I+)-(I-)]/[(I+)+(I-)]
 (Parsons, Flack and Wagner, Acta Cryst. B69 (2013) 249-259).
;
_refine_ls_abs_structure_Flack 0.016(6)
_refine_ls_extinction_method none
_refine_ls_goodness_of_fit_ref 1.074
_refine_ls_hydrogen_treatment refall
_refine_ls_matrix_type full
_refine_ls_number_parameters 777
_refine_ls_number_reflns 9179
_refine_ls_number_restraints 11
_refine_ls_restrained_S_all 1.074
_refine_ls_R_factor_all 0.0356
_refine_ls_R_factor_gt 0.0340
_refine_ls_shift/su_max 0.000
_refine_ls_shift/su_mean 0.000
_refine_ls_structure_factor_coef Fsqd
_refine_ls_weighting_details 'w=1/[\s^2^(Fo^2^)+(0.0320P)^2^+0.7110P] where P=(Fo^2^+2Fc^2^)/3'
_refine_ls_weighting_scheme calc
_refine_ls_wR_factor_gt 0.0843
_refine_ls_wR_factor_ref 0.0852
_reflns_Friedel_coverage 0.850
_reflns_Friedel_fraction_full 0.970
_reflns_Friedel_fraction_max 0.921
_reflns_number_gt 8783
_reflns_number_total 9179
_reflns_threshold_expression 'I > 2\s(I)'
_cod_data_source_file c9cc03188j2.cif
_cod_data_source_block a
_cod_original_cell_volume 2212.19(4)
_cod_database_code 7123649
_shelx_shelxl_version_number 2016/4
_shelx_space_group_comment
;
The symmetry employed for this shelxl refinement is uniquely defined
by the following loop, which should always be used as a source of
symmetry information in preference to the above space-group names.
They are only intended as comments.
;
_olex2_refinement_description
;
1. Restrained distances
 H01J-C01Q = HA-C01S
 0.9 with sigma of 0.02
 HC-C01N
 2 with sigma of 0.02
 H01A-H01C = H01J-H01H = H01W-H01U = HC-H1AA = HC-HA = H1AA-HA = H01I-H01H
 1.55 with sigma of 0.02
;
_olex2_submission_special_instructions 'No special instructions were received'

loop_
_space_group_symop_operation_xyz
'x, y, z'
'-x, y+1/2, -z'

loop_
_atom_site_label
_atom_site_type_symbol
_atom_site_fract_x
_atom_site_fract_y
_atom_site_fract_z
_atom_site_U_iso_or_equiv
_atom_site_adp_type
_atom_site_occupancy
_atom_site_site_symmetry_order
_atom_site_calc_flag
_atom_site_refinement_flags_posn
S001 S -0.06700(9) -0.32770(6) 0.29904(4) 0.03438(17) Uani 1 1 d .
S002 S 0.19672(10) -0.59178(6) 0.02963(4) 0.03507(17) Uani 1 1 d .
S003 S 0.20008(10) -0.37441(6) 0.49675(4) 0.03484(17) Uani 1 1 d .
S004 S 0.12840(10) -0.55815(6) 0.20172(4) 0.03607(18) Uani 1 1 d .
O005 O 0.7129(3) -0.03023(19) 0.32724(14) 0.0445(6) Uani 1 1 d .
O006 O 0.3619(3) 0.22133(19) 0.17661(14) 0.0450(6) Uani 1 1 d .
O007 O 0.3467(3) -0.41016(19) 0.47882(14) 0.0443(6) Uani 1 1 d .
O008 O 0.0481(3) -0.5933(2) 0.05363(14) 0.0485(6) Uani 1 1 d .
O009 O 0.3256(3) -0.6368(2) 0.07796(13) 0.0443(6) Uani 1 1 d .
O00A O 0.0611(3) -0.4044(2) 0.44824(14) 0.0477(6) Uani 1 1 d .
O00B O 0.1907(3) -0.3995(2) 0.56558(13) 0.0468(6) Uani 1 1 d .
N00C N 0.1429(3) -0.6128(2) 0.32354(14) 0.0329(6) Uani 1 1 d .
N00D N -0.2017(3) -0.3583(2) 0.17706(14) 0.0353(6) Uani 1 1 d .
O00E O 0.1861(4) -0.6324(2) -0.03718(13) 0.0567(8) Uani 1 1 d .
C00F C 0.1487(4) -0.0518(3) 0.21493(16) 0.0338(6) Uani 1 1 d .
C00G C 0.2895(4) 0.1321(2) 0.18669(17) 0.0334(6) Uani 1 1 d .
C00H C 0.6260(4) -0.1181(2) 0.31662(17) 0.0332(6) Uani 1 1 d .
C00I C 0.3180(4) 0.0958(2) 0.25298(17) 0.0341(7) Uani 1 1 d .
C00J C 0.2475(4) 0.0036(3) 0.26626(17) 0.0352(7) Uani 1 1 d .
C00K C 0.4999(4) -0.2657(3) 0.35467(17) 0.0349(7) Uani 1 1 d .
C00L C 0.0449(4) -0.6863(2) 0.28559(17) 0.0337(7) Uani 1 1 d .
C00M C 0.1955(4) -0.5396(2) 0.28654(17) 0.0327(6) Uani 1 1 d .
C00N C -0.2553(4) -0.4394(3) 0.21308(18) 0.0348(7) Uani 1 1 d .
C00O C -0.1012(4) -0.2937(2) 0.21510(17) 0.0323(6) Uani 1 1 d .
C00P C 0.3386(5) -0.4267(3) -0.02089(19) 0.0414(8) Uani 1 1 d .
C00Q C -0.0682(4) -0.7326(3) 0.17002(19) 0.0404(8) Uani 1 1 d .
C00R C 0.4468(4) -0.2975(3) 0.28842(17) 0.0343(7) Uani 1 1 d .
C00S C 0.4866(4) -0.2371(3) 0.23632(18) 0.0345(6) Uani 1 1 d .
C00T C 0.0244(4) -0.6679(2) 0.21711(17) 0.0339(7) Uani 1 1 d .
C00U C 0.0745(4) -0.1453(3) 0.23258(18) 0.0362(7) Uani 1 1 d .
C00V C 0.3510(4) -0.3892(3) 0.27081(18) 0.0361(7) Uani 1 1 d .
C00W C -0.3594(4) -0.5179(3) 0.1871(2) 0.0416(8) Uani 1 1 d .
C00X C 0.2950(4) -0.4542(3) 0.31235(18) 0.0353(7) Uani 1 1 d .
C00Y C 0.0946(5) -0.1823(3) 0.4502(2) 0.0458(9) Uani 1 1 d .
C00Z C 0.5751(4) -0.1472(3) 0.24930(17) 0.0339(7) Uani 1 1 d .
C010 C 0.1245(4) -0.0137(3) 0.14900(18) 0.0354(7) Uani 1 1 d .
C011 C -0.0291(4) -0.2056(3) 0.19106(18) 0.0348(7) Uani 1 1 d .
C012 C 0.1906(5) -0.3866(3) 0.06428(19) 0.0411(8) Uani 1 1 d .
C013 C -0.1905(4) -0.4343(2) 0.28161(18) 0.0333(7) Uani 1 1 d .
C014 C 0.5906(4) -0.1769(3) 0.36998(17) 0.0348(7) Uani 1 1 d .
C015 C 0.3346(5) -0.1862(3) 0.5317(2) 0.0440(8) Uani 1 1 d .
C016 C 0.1949(4) 0.0770(3) 0.13376(17) 0.0344(7) Uani 1 1 d .
C017 C -0.2260(4) -0.5072(3) 0.3266(2) 0.0418(8) Uani 1 1 d .
C018 C 0.2086(4) -0.2377(3) 0.49285(16) 0.0345(7) Uani 1 1 d .
C019 C 0.3156(4) -0.2493(3) 0.01328(18) 0.0374(7) Uani 1 1 d .
C01A C 0.2463(4) -0.4589(3) 0.02403(16) 0.0320(6) Uani 1 1 d .
C01B C -0.0282(5) -0.7703(3) 0.3103(2) 0.0399(7) Uani 1 1 d .
C01C C 0.4231(5) 0.1566(3) 0.30742(19) 0.0427(8) Uani 1 1 d .
C01D C 0.2260(5) -0.2834(3) 0.0587(2) 0.0435(8) Uani 1 1 d .
C01E C 0.1846(6) -0.6203(3) 0.39654(19) 0.0439(8) Uani 1 1 d .
C01F C -0.3273(5) -0.5859(3) 0.2999(2) 0.0454(8) Uani 1 1 d .
C01G C 0.6494(6) -0.1443(3) 0.4411(2) 0.0465(9) Uani 1 1 d .
C01H C -0.1191(5) -0.8341(3) 0.2637(2) 0.0454(8) Uani 1 1 d .
C01I C -0.1379(5) -0.8161(3) 0.1951(2) 0.0464(8) Uani 1 1 d .
C01J C 0.3738(4) -0.3227(3) -0.0258(2) 0.0430(8) Uani 1 1 d .
C01K C 0.6105(5) -0.0807(3) 0.19355(19) 0.0432(8) Uani 1 1 d .
C01L C 0.1701(5) 0.1164(3) 0.0628(2) 0.0469(9) Uani 1 1 d .
C01M C -0.3939(5) -0.5911(3) 0.2317(2) 0.0472(9) Uani 1 1 d .
C01N C 0.2350(4) -0.0237(3) 0.4823(2) 0.0430(8) Uani 1 1 d D
C01O C 0.3471(5) -0.0802(3) 0.5263(2) 0.0479(9) Uani 1 1 d .
C01P C 0.1092(5) -0.0763(3) 0.4444(2) 0.0515(10) Uani 1 1 d .
C01Q C -0.2525(6) -0.3515(4) 0.1043(2) 0.0559(11) Uani 1 1 d D
C01R C 0.3484(6) -0.1364(3) 0.0057(3) 0.0516(10) Uani 1 1 d .
C01S C 0.2502(6) 0.0916(3) 0.4771(3) 0.0606(12) Uani 1 1 d D
H00Q H -0.086(5) -0.722(3) 0.123(2) 0.040(10) Uiso 1 1 d .
H00W H -0.402(5) -0.519(3) 0.143(2) 0.036(10) Uiso 1 1 d .
H00J H 0.268(4) -0.025(3) 0.3152(18) 0.024(8) Uiso 1 1 d .
H00X H 0.318(5) -0.444(3) 0.362(2) 0.037(10) Uiso 1 1 d .
H010 H 0.050(5) -0.045(3) 0.1084(19) 0.036(9) Uiso 1 1 d .
H01P H 0.609(5) -0.079(4) 0.451(2) 0.048(11) Uiso 1 1 d .
H011 H -0.058(5) -0.191(3) 0.147(2) 0.041(11) Uiso 1 1 d .
H01K H -0.010(4) -0.782(3) 0.3541(19) 0.023(8) Uiso 1 1 d .
H00Y H 0.005(5) -0.221(4) 0.423(2) 0.047(11) Uiso 1 1 d .
H00V H 0.327(4) -0.399(3) 0.219(2) 0.034(9) Uiso 1 1 d .
H01S H -0.168(5) -0.891(4) 0.279(2) 0.045(11) Uiso 1 1 d .
H01L H 0.270(6) -0.563(5) 0.417(3) 0.077(16) Uiso 1 1 d .
H00S H 0.448(5) -0.255(3) 0.190(2) 0.036(10) Uiso 1 1 d .
H00K H 0.475(5) -0.307(3) 0.392(2) 0.043(11) Uiso 1 1 d .
H01N H 0.098(7) -0.619(4) 0.416(3) 0.072(16) Uiso 1 1 d .
H01A H 0.434(5) 0.120(4) 0.347(2) 0.054(12) Uiso 1 1 d D
H00P H 0.378(5) -0.474(4) -0.050(2) 0.054(13) Uiso 1 1 d .
H017 H -0.172(5) -0.506(3) 0.372(2) 0.046(12) Uiso 1 1 d .
H1AA H 0.352(5) 0.115(4) 0.474(2) 0.057(13) Uiso 1 1 d D
H01D H 0.106(6) 0.180(5) 0.058(2) 0.064(14) Uiso 1 1 d .
H01Z H 0.355(8) -0.097(6) 0.051(3) 0.10(2) Uiso 1 1 d .
H01Q H 0.619(5) -0.194(4) 0.473(2) 0.048(12) Uiso 1 1 d .
H01E H 0.119(5) 0.064(4) 0.033(2) 0.051(12) Uiso 1 1 d .
H01Y H 0.434(6) -0.298(4) -0.058(3) 0.066(15) Uiso 1 1 d .
H01H H -0.210(6) -0.415(4) 0.083(3) 0.080(17) Uiso 1 1 d D
H01X H 0.184(7) -0.241(5) 0.087(3) 0.084(18) Uiso 1 1 d .
H01I H -0.207(6) -0.297(3) 0.086(3) 0.064(14) Uiso 1 1 d D
H0AA H 0.032(5) -0.039(4) 0.413(2) 0.054(12) Uiso 1 1 d .
H01B H 0.378(5) 0.228(4) 0.306(2) 0.042(11) Uiso 1 1 d .
H01U H 0.724(5) -0.055(4) 0.204(2) 0.058(13) Uiso 1 1 d D
H015 H 0.423(6) -0.230(4) 0.563(3) 0.066(14) Uiso 1 1 d .
H01 H 0.437(6) -0.044(4) 0.556(2) 0.056(13) Uiso 1 1 d .
H006 H 0.323(6) 0.250(4) 0.136(3) 0.068(15) Uiso 1 1 d .
H005 H 0.728(6) -0.015(4) 0.368(3) 0.062(15) Uiso 1 1 d .
H00U H 0.113(5) -0.157(3) 0.286(2) 0.043(11) Uiso 1 1 d .
H01T H -0.206(6) -0.865(4) 0.167(2) 0.063(14) Uiso 1 1 d .
H01F H -0.353(6) -0.632(4) 0.335(2) 0.056(13) Uiso 1 1 d .
H01V H 0.596(6) -0.117(4) 0.151(3) 0.071(15) Uiso 1 1 d .
H01C H 0.529(6) 0.163(4) 0.297(2) 0.065(14) Uiso 1 1 d D
H01G H 0.275(6) 0.133(4) 0.048(3) 0.065(14) Uiso 1 1 d .
H01R H 0.765(7) -0.142(4) 0.451(3) 0.065(14) Uiso 1 1 d .
H01O H 0.231(7) -0.693(5) 0.408(3) 0.085(18) Uiso 1 1 d .
H012 H 0.130(6) -0.406(4) 0.096(3) 0.066(15) Uiso 1 1 d .
H H 0.262(9) -0.105(6) -0.023(4) 0.11(2) Uiso 1 1 d .
H01W H 0.550(5) -0.015(4) 0.188(3) 0.066(15) Uiso 1 1 d D
H01M H -0.468(6) -0.645(4) 0.217(2) 0.059(13) Uiso 1 1 d .
HA H 0.202(7) 0.123(5) 0.506(3) 0.12(3) Uiso 1 1 d D
H01J H -0.359(3) -0.356(5) 0.093(3) 0.09(2) Uiso 1 1 d D
HB H 0.435(9) -0.121(6) -0.016(4) 0.11(2) Uiso 1 1 d .
HC H 0.186(6) 0.106(3) 0.428(2) 0.13(3) Uiso 1 1 d D

loop_
_atom_site_aniso_label
_atom_site_aniso_U_11
_atom_site_aniso_U_22
_atom_site_aniso_U_33
_atom_site_aniso_U_23
_atom_site_aniso_U_13
_atom_site_aniso_U_12
S001 0.0398(4) 0.0281(4) 0.0336(4) 0.0007(3) 0.0028(3) -0.0068(3)
S002 0.0458(4) 0.0259(3) 0.0307(4) 0.0017(3) 0.0002(3) -0.0029(3)
S003 0.0431(4) 0.0254(3) 0.0360(4) -0.0002(3) 0.0077(3) 0.0021(3)
S004 0.0435(4) 0.0303(4) 0.0338(4) -0.0014(3) 0.0063(3) -0.0112(3)
O005 0.0603(16) 0.0342(13) 0.0402(14) -0.0039(10) 0.0126(12) -0.0175(11)
O006 0.0529(15) 0.0312(12) 0.0448(14) 0.0089(11) -0.0055(11) -0.0151(11)
O007 0.0476(14) 0.0322(12) 0.0558(15) -0.0042(11) 0.0169(11) 0.0068(11)
O008 0.0436(13) 0.0419(13) 0.0596(16) 0.0009(12) 0.0093(11) -0.0119(11)
O009 0.0484(14) 0.0342(12) 0.0466(14) 0.0122(11) -0.0005(11) -0.0015(11)
O00A 0.0517(15) 0.0343(13) 0.0536(15) -0.0032(11) 0.0015(12) -0.0048(11)
O00B 0.0666(17) 0.0346(13) 0.0414(14) 0.0052(10) 0.0154(12) 0.0044(12)
N00C 0.0389(14) 0.0248(13) 0.0348(13) -0.0019(10) 0.0070(11) -0.0008(10)
N00D 0.0396(14) 0.0291(14) 0.0355(14) -0.0025(11) 0.0030(11) -0.0054(11)
O00E 0.094(2) 0.0356(13) 0.0376(14) -0.0055(11) 0.0059(14) -0.0036(14)
C00F 0.0367(16) 0.0261(14) 0.0383(16) 0.0010(13) 0.0064(13) -0.0025(13)
C00G 0.0339(15) 0.0245(14) 0.0406(17) 0.0018(13) 0.0042(13) -0.0017(12)
C00H 0.0349(15) 0.0261(15) 0.0393(17) -0.0026(12) 0.0090(13) -0.0019(12)
C00I 0.0322(15) 0.0274(15) 0.0413(18) -0.0022(13) 0.0038(13) -0.0011(12)
C00J 0.0385(17) 0.0297(16) 0.0372(17) 0.0018(13) 0.0069(14) -0.0028(13)
C00K 0.0395(17) 0.0281(15) 0.0377(17) -0.0015(13) 0.0092(13) -0.0046(13)
C00L 0.0367(16) 0.0241(14) 0.0400(17) -0.0021(12) 0.0066(13) -0.0011(12)
C00M 0.0313(15) 0.0271(15) 0.0393(16) 0.0003(12) 0.0059(12) -0.0007(12)
C00N 0.0348(16) 0.0274(15) 0.0437(18) -0.0017(13) 0.0111(13) -0.0023(12)
C00O 0.0316(15) 0.0252(14) 0.0391(17) -0.0026(12) 0.0043(12) -0.0003(12)
C00P 0.050(2) 0.0323(17) 0.044(2) 0.0040(14) 0.0149(16) 0.0076(15)
C00Q 0.0458(19) 0.0342(17) 0.0394(19) -0.0042(14) 0.0039(15) -0.0099(14)
C00R 0.0352(16) 0.0284(15) 0.0392(17) -0.0032(13) 0.0072(13) -0.0037(12)
C00S 0.0372(16) 0.0324(15) 0.0332(16) -0.0027(12) 0.0047(13) -0.0030(12)
C00T 0.0358(16) 0.0276(15) 0.0384(17) -0.0015(13) 0.0070(13) -0.0032(12)
C00U 0.0407(17) 0.0265(15) 0.0414(19) 0.0027(13) 0.0080(14) -0.0024(13)
C00V 0.0367(16) 0.0308(17) 0.0398(18) -0.0061(13) 0.0046(13) -0.0051(13)
C00W 0.0423(19) 0.0368(17) 0.044(2) -0.0068(15) 0.0043(15) -0.0078(14)
C00X 0.0369(16) 0.0288(15) 0.0386(18) -0.0057(13) 0.0038(13) -0.0042(12)
C00Y 0.049(2) 0.0309(18) 0.051(2) -0.0063(15) -0.0055(16) 0.0047(15)
C00Z 0.0349(16) 0.0311(16) 0.0357(16) 0.0017(12) 0.0070(13) 0.0003(13)
C010 0.0394(17) 0.0265(14) 0.0391(17) 0.0009(13) 0.0042(14) -0.0034(13)
C011 0.0402(17) 0.0302(15) 0.0334(17) 0.0024(12) 0.0058(13) -0.0033(13)
C012 0.052(2) 0.0335(18) 0.0408(18) 0.0010(14) 0.0157(15) -0.0028(15)
C013 0.0313(15) 0.0254(15) 0.0436(18) -0.0016(13) 0.0085(13) -0.0007(12)
C014 0.0392(17) 0.0287(15) 0.0363(17) -0.0008(13) 0.0068(13) -0.0020(13)
C015 0.0441(19) 0.0341(18) 0.050(2) 0.0031(15) -0.0007(16) 0.0011(15)
C016 0.0365(16) 0.0281(15) 0.0372(17) 0.0022(12) 0.0035(13) -0.0024(12)
C017 0.0425(19) 0.0342(17) 0.048(2) 0.0074(15) 0.0080(16) -0.0043(14)
C018 0.0417(17) 0.0307(15) 0.0314(15) -0.0019(12) 0.0079(13) 0.0029(13)
C019 0.0357(16) 0.0311(16) 0.0427(18) 0.0044(13) 0.0006(13) -0.0012(13)
C01A 0.0360(16) 0.0294(15) 0.0287(15) 0.0028(12) 0.0013(12) -0.0005(12)
C01B 0.049(2) 0.0314(16) 0.0401(19) 0.0046(14) 0.0106(15) -0.0043(14)
C01C 0.045(2) 0.039(2) 0.0407(19) -0.0012(15) -0.0004(15) -0.0096(15)
C01D 0.057(2) 0.0335(18) 0.0419(19) -0.0028(15) 0.0134(16) -0.0003(15)
C01E 0.061(2) 0.0337(18) 0.0357(18) 0.0011(14) 0.0046(17) -0.0046(16)
C01F 0.0454(19) 0.0334(17) 0.059(2) 0.0048(16) 0.0131(16) -0.0100(15)
C01G 0.068(3) 0.0345(19) 0.0375(19) -0.0039(15) 0.0111(17) -0.0151(18)
C01H 0.049(2) 0.0291(16) 0.058(2) 0.0033(16) 0.0109(16) -0.0117(16)
C01I 0.050(2) 0.0331(18) 0.053(2) -0.0057(16) 0.0037(16) -0.0150(16)
C01J 0.0432(18) 0.0367(18) 0.052(2) 0.0116(16) 0.0168(15) 0.0022(15)
C01K 0.052(2) 0.041(2) 0.0378(18) 0.0027(15) 0.0116(15) -0.0035(17)
C01L 0.060(2) 0.037(2) 0.0399(19) 0.0058(15) -0.0002(17) -0.0144(18)
C01M 0.0412(18) 0.0329(17) 0.069(3) -0.0072(17) 0.0140(17) -0.0145(15)
C01N 0.0421(18) 0.0287(16) 0.061(2) 0.0030(15) 0.0166(16) 0.0038(14)
C01O 0.0418(19) 0.0352(19) 0.064(2) -0.0008(17) 0.0041(17) -0.0024(15)
C01P 0.054(2) 0.037(2) 0.058(2) 0.0000(17) -0.0050(18) 0.0115(17)
C01Q 0.071(3) 0.051(3) 0.041(2) 0.0004(17) -0.0007(19) -0.022(2)
C01R 0.054(2) 0.0317(18) 0.067(3) 0.0050(18) 0.006(2) -0.0068(17)
C01S 0.054(3) 0.033(2) 0.098(4) 0.009(2) 0.021(3) 0.0016(18)

loop_
_atom_type_symbol
_atom_type_description
_atom_type_scat_dispersion_real
_atom_type_scat_dispersion_imag
_atom_type_scat_source
C C 0.0181 0.0091 'International Tables Vol C Tables 4.2.6.8 and 6.1.1.4'
H H 0.0000 0.0000 'International Tables Vol C Tables 4.2.6.8 and 6.1.1.4'
N N 0.0311 0.0180 'International Tables Vol C Tables 4.2.6.8 and 6.1.1.4'
O O 0.0492 0.0322 'International Tables Vol C Tables 4.2.6.8 and 6.1.1.4'
S S 0.3331 0.5567 'International Tables Vol C Tables 4.2.6.8 and 6.1.1.4'

loop_
_geom_angle_atom_site_label_1
_geom_angle_atom_site_label_2
_geom_angle_atom_site_label_3
_geom_angle
C00O S001 C013 91.28(16)
O008 S002 C01A 105.69(16)
O009 S002 O008 111.98(16)
O009 S002 C01A 105.78(15)
O00E S002 O008 114.20(18)
O00E S002 O009 112.84(18)
O00E S002 C01A 105.48(16)
O007 S003 C018 105.21(16)
O00A S003 O007 112.71(16)
O00A S003 O00B 113.65(17)
O00A S003 C018 105.94(16)
O00B S003 O007 112.39(16)
O00B S003 C018 106.11(15)
C00M S004 C00T 91.18(15)
C00H O005 H005 109(4)
C00G O006 H006 113(3)
C00L N00C C01E 121.1(3)
C00M N00C C00L 114.1(3)
C00M N00C C01E 124.8(3)
C00N N00D C01Q 120.3(3)
C00O N00D C00N 114.2(3)
C00O N00D C01Q 125.4(3)
C00J C00F C00U 118.6(3)
C010 C00F C00J 118.7(3)
C010 C00F C00U 122.7(3)
O006 C00G C00I 115.7(3)
O006 C00G C016 122.4(3)
C00I C00G C016 121.8(3)
O005 C00H C00Z 116.1(3)
O005 C00H C014 122.0(3)
C00Z C00H C014 122.0(3)
C00G C00I C01C 119.7(3)
C00J C00I C00G 118.3(3)
C00J C00I C01C 122.1(3)
C00F C00J H00J 119.1(19)
C00I C00J C00F 121.4(3)
C00I C00J H00J 120(2)
C00R C00K H00K 120(2)
C014 C00K C00R 121.7(3)
C014 C00K H00K 118(2)
N00C C00L C01B 126.8(3)
C00T C00L N00C 112.3(3)
C00T C00L C01B 120.9(3)
N00C C00M S004 112.0(2)
N00C C00M C00X 125.8(3)
C00X C00M S004 122.2(3)
C00W C00N N00D 127.1(3)
C00W C00N C013 121.0(3)
C013 C00N N00D 111.9(3)
N00D C00O S001 112.1(2)
N00D C00O C011 125.4(3)
C011 C00O S001 122.5(2)
C01A C00P C01J 120.1(3)
C01A C00P H00P 122(3)
C01J C00P H00P 118(3)
C00T C00Q H00Q 124(3)
C01I C00Q C00T 116.8(3)
C01I C00Q H00Q 119(3)
C00K C00R C00S 118.3(3)
C00K C00R C00V 123.0(3)
C00S C00R C00V 118.7(3)
C00R C00S H00S 120(2)
C00Z C00S C00R 121.9(3)
C00Z C00S H00S 118(2)
C00L C00T S004 110.5(2)
C00L C00T C00Q 121.7(3)
C00Q C00T S004 127.8(3)
C00F C00U H00U 107(2)
C011 C00U C00F 127.0(3)
C011 C00U H00U 125(2)
C00R C00V H00V 110(2)
C00X C00V C00R 128.0(3)
C00X C00V H00V 122(2)
C00N C00W H00W 120(3)
C01M C00W C00N 117.5(4)
C01M C00W H00W 122(3)
C00M C00X H00X 117(2)
C00V C00X C00M 121.1(3)
C00V C00X H00X 121(2)
C018 C00Y C01P 120.3(4)
C018 C00Y H00Y 118(3)
C01P C00Y H00Y 122(3)
C00H C00Z C01K 120.5(3)
C00S C00Z C00H 117.8(3)
C00S C00Z C01K 121.6(3)
C00F C010 H010 125(2)
C016 C010 C00F 121.4(3)
C016 C010 H010 113(2)
C00O C011 H011 117(3)
C00U C011 C00O 121.9(3)
C00U C011 H011 121(3)
C01A C012 H012 121(3)
C01D C012 C01A 120.1(3)
C01D C012 H012 119(3)
C00N C013 S001 110.5(2)
C017 C013 S001 127.8(3)
C017 C013 C00N 121.7(3)
C00H C014 C01G 120.4(3)
C00K C014 C00H 118.3(3)
C00K C014 C01G 121.3(3)
C018 C015 C01O 119.9(4)
C018 C015 H015 118(3)
C01O C015 H015 122(3)
C00G C016 C01L 120.7(3)
C010 C016 C00G 118.3(3)
C010 C016 C01L 121.0(3)
C013 C017 H017 120(3)
C01F C017 C013 116.7(4)
C01F C017 H017 123(3)
C00Y C018 S003 121.2(3)
C00Y C018 C015 119.3(3)
C015 C018 S003 119.5(3)
C01D C019 C01J 117.9(3)
C01D C019 C01R 121.2(4)
C01J C019 C01R 120.9(4)
C00P C01A S002 120.6(3)
C00P C01A C012 119.3(3)
C012 C01A S002 120.2(3)
C00L C01B H01K 119(2)
C01H C01B C00L 117.2(3)
C01H C01B H01K 124(2)
C00I C01C H01A 108(3)
C00I C01C H01B 107(2)
C00I C01C H01C 110(3)
H01A C01C H01B 118(4)
H01A C01C H01C 107(3)
H01B C01C H01C 107(4)
C012 C01D H01X 114(4)
C019 C01D C012 121.6(4)
C019 C01D H01X 124(4)
N00C C01E H01L 112(3)
N00C C01E H01N 112(4)
N00C C01E H01O 108(3)
H01L C01E H01N 112(5)
H01L C01E H01O 110(4)
H01N C01E H01O 103(5)
C017 C01F C01M 122.1(4)
C017 C01F H01F 112(3)
C01M C01F H01F 126(3)
C014 C01G H01P 113(3)
C014 C01G H01Q 111(3)
C014 C01G H01R 110(3)
H01P C01G H01Q 107(4)
H01P C01G H01R 109(4)
H01Q C01G H01R 106(4)
C01B C01H C01I 121.7(3)
C01B C01H H01S 119(3)
C01I C01H H01S 120(3)
C00Q C01I C01H 121.7(3)
C00Q C01I H01T 124(3)
C01H C01I H01T 115(3)
C00P C01J C019 121.1(3)
C00P C01J H01Y 122(3)
C019 C01J H01Y 117(3)
C00Z C01K H01U 111(3)
C00Z C01K H01V 112(3)
C00Z C01K H01W 114(3)
H01U C01K H01V 107(4)
H01U C01K H01W 102(4)
H01V C01K H01W 110(4)
C016 C01L H01D 111(3)
C016 C01L H01E 109(3)
C016 C01L H01G 113(3)
H01D C01L H01E 110(4)
H01D C01L H01G 108(4)
H01E C01L H01G 106(4)
C00W C01M C01F 121.1(3)
C00W C01M H01M 121(3)
C01F C01M H01M 118(3)
C01O C01N C01S 120.7(4)
C01P C01N C01O 117.8(3)
C01P C01N C01S 121.5(4)
C015 C01O C01N 121.4(4)
C015 C01O H01 118(3)
C01N C01O H01 120(3)
C00Y C01P H0AA 120(3)
C01N C01P C00Y 121.2(4)
C01N C01P H0AA 119(3)
N00D C01Q H01H 108(3)
N00D C01Q H01I 113(3)
N00D C01Q H01J 110(4)
H01H C01Q H01I 104(3)
H01H C01Q H01J 106(4)
H01I C01Q H01J 116(5)
C019 C01R H01Z 112(4)
C019 C01R H 110(5)
C019 C01R HB 115(5)
H01Z C01R H 104(6)
H01Z C01R HB 113(6)
H C01R HB 103(6)
C01N C01S H1AA 115(3)
C01N C01S HA 111(5)
C01N C01S HC 102(2)
H1AA C01S HA 117(5)
H1AA C01S HC 102(3)
HA C01S HC 108(4)

loop_
_geom_bond_atom_site_label_1
_geom_bond_atom_site_label_2
_geom_bond_distance
S001 C00O 1.725(3)
S001 C013 1.737(3)
S002 O008 1.451(3)
S002 O009 1.451(3)
S002 O00E 1.438(3)
S002 C01A 1.785(3)
S003 O007 1.452(3)
S003 O00A 1.445(3)
S003 O00B 1.448(3)
S003 C018 1.778(4)
S004 C00M 1.719(3)
S004 C00T 1.741(3)
O005 C00H 1.357(4)
O005 H005 0.84(6)
O006 C00G 1.348(4)
O006 H006 0.91(6)
N00C C00L 1.398(4)
N00C C00M 1.341(4)
N00C C01E 1.455(5)
N00D C00N 1.407(4)
N00D C00O 1.335(4)
N00D C01Q 1.456(5)
C00F C00J 1.405(5)
C00F C00U 1.446(4)
C00F C010 1.400(5)
C00G C00I 1.398(5)
C00G C016 1.408(5)
C00H C00Z 1.400(5)
C00H C014 1.403(5)
C00I C00J 1.390(5)
C00I C01C 1.505(5)
C00J H00J 1.04(4)
C00K C00R 1.393(5)
C00K C014 1.391(5)
C00K H00K 0.99(4)
C00L C00T 1.384(5)
C00L C01B 1.399(5)
C00M C00X 1.434(4)
C00N C00W 1.390(5)
C00N C013 1.393(5)
C00O C011 1.429(4)
C00P C01A 1.381(5)
C00P C01J 1.390(5)
C00P H00P 0.96(5)
C00Q C00T 1.397(5)
C00Q C01I 1.381(5)
C00Q H00Q 0.95(4)
C00R C00S 1.408(5)
C00R C00V 1.451(4)
C00S C00Z 1.389(5)
C00S H00S 0.97(4)
C00U C011 1.350(5)
C00U H00U 1.07(4)
C00V C00X 1.344(5)
C00V H00V 1.03(4)
C00W C01M 1.380(6)
C00W H00W 0.89(4)
C00X H00X 1.00(4)
C00Y C018 1.376(5)
C00Y C01P 1.388(5)
C00Y H00Y 1.00(5)
C00Z C01K 1.497(5)
C010 C016 1.385(5)
C010 H010 1.02(4)
C011 H011 0.90(4)
C012 C01A 1.387(5)
C012 C01D 1.382(5)
C012 H012 0.94(5)
C013 C017 1.387(5)
C014 C01G 1.491(5)
C015 C018 1.380(5)
C015 C01O 1.386(5)
C015 H015 1.05(5)
C016 C01L 1.501(5)
C017 C01F 1.383(5)
C017 H017 0.95(5)
C019 C01D 1.380(5)
C019 C01J 1.391(5)
C019 C01R 1.505(5)
C01B C01H 1.378(5)
C01B H01K 0.88(4)
C01C H01A 0.92(4)
C01C H01B 1.00(5)
C01C H01C 0.98(4)
C01D H01X 0.92(6)
C01E H01L 1.07(6)
C01E H01N 0.90(6)
C01E H01O 1.03(7)
C01F C01M 1.391(6)
C01F H01F 0.98(5)
C01G H01P 0.95(5)
C01G H01Q 0.99(5)
C01G H01R 0.98(5)
C01H C01I 1.388(6)
C01H H01S 0.93(5)
C01I H01T 0.97(5)
C01J H01Y 0.96(5)
C01K H01U 1.01(5)
C01K H01V 0.97(6)
C01K H01W 0.99(5)
C01L H01D 0.99(6)
C01L H01E 0.96(5)
C01L H01G 1.03(5)
C01M H01M 0.96(5)
C01N C01O 1.388(6)
C01N C01P 1.378(6)
C01N C01S 1.506(5)
C01O H01 1.00(5)
C01P H0AA 0.96(5)
C01Q H01H 1.03(4)
C01Q H01I 0.93(5)
C01Q H01J 0.90(3)
C01R H01Z 1.04(7)
C01R H 0.94(8)
C01R HB 0.95(8)
C01S H1AA 0.94(4)
C01S HA 0.88(3)
C01S HC 1.05(4)
